data_2214458
loop_
_publ_author_name
'Bing-Xin Liu'
'Guang-Hua Chen'
'Yuan-Yuan Lin'
'Yan-Ping Yu'

_publ_section_title
;Bis(2,2'-diamino-4,4'-bi-1,3-thiazole-\k^2^<i>N</i>,<i>N</i>')(2-nitrobenzoato-\k^2^<i>O</i>,<i>O</i>')nickel(II)
 2-nitrobenzoate
;
_journal_coeditor_code XU2277
_journal_issue 7
_journal_name_full 'Acta Crystallographica Section E'
_journal_page_first m1971
_journal_page_last m1971
_journal_paper_doi 10.1107/S1600536807029741
_journal_volume 63
_journal_year 2007
_chemical_formula_iupac '[Ni (C7 H4 N O4) (C6 H6 N4 S2)2] (C7 H4 N O4)'
_chemical_formula_moiety 'C19 H16 N9 Ni O4 S4 +, C7 H4 N O4 -'
_chemical_formula_sum 'C26 H20 N10 Ni O8 S4'
_chemical_formula_weight 787.47
_chemical_name_systematic
;
Bis(2,2'-diamino-4,4'-bi-1,3-thiazole-\k^2^N,N')(2-nitrobenzoato-\
\k^2^O,O')nickel(II) 2-nitrobenzoate
;
_space_group_IT_number 14
_symmetry_cell_setting monoclinic
_symmetry_space_group_name_Hall '-P 2yn'
_symmetry_space_group_name_H-M 'P 1 21/n 1'
_atom_sites_solution_hydrogens geom
_atom_sites_solution_primary direct
_atom_sites_solution_secondary difmap
_audit_creation_method SHELXL-97
_cell_angle_alpha 90.00
_cell_angle_beta 106.901(2)
_cell_angle_gamma 90.00
_cell_formula_units_Z 4
_cell_length_a 15.1514(18)
_cell_length_b 13.5905(16)
_cell_length_c 16.4702(19)
_cell_measurement_reflns_used 5670
_cell_measurement_temperature 295(2)
_cell_measurement_theta_max 25.0
_cell_measurement_theta_min 2.0
_cell_volume 3245.0(7)
_computing_cell_refinement PROCESS-AUTO
_computing_data_collection 'PROCESS-AUTO (Rigaku, 1998)'
_computing_data_reduction 'CrystalStructure (Rigaku/MSC & Rigaku, 2002)'
_computing_molecular_graphics 'ORTEP-3 for Windows (Farrugia, 1997)'
_computing_publication_material 'WinGX (Farrugia, 1999)'
_computing_structure_refinement 'SHELXL97 (Sheldrick, 1997)'
_computing_structure_solution 'SIR92 (Altomare <i>et al.</i>,  1993)'
_diffrn_ambient_temperature 295(2)
_diffrn_detector_area_resol_mean 10.0
_diffrn_measured_fraction_theta_full 1.00
_diffrn_measured_fraction_theta_max 1.00
_diffrn_measurement_device_type 'Rigaku R-AXIS RAPID IP'
_diffrn_measurement_method \w
_diffrn_radiation_monochromator graphite
_diffrn_radiation_source 'fine-focus sealed tube'
_diffrn_radiation_type MoK\a
_diffrn_radiation_wavelength 0.71073
_diffrn_reflns_av_R_equivalents 0.086
_diffrn_reflns_av_sigmaI/netI 0.107
_diffrn_reflns_limit_h_max 18
_diffrn_reflns_limit_h_min -16
_diffrn_reflns_limit_k_max 16
_diffrn_reflns_limit_k_min -8
_diffrn_reflns_limit_l_max 19
_diffrn_reflns_limit_l_min -18
_diffrn_reflns_number 16530
_diffrn_reflns_theta_full 25.0
_diffrn_reflns_theta_max 25.0
_diffrn_reflns_theta_min 1.9
_diffrn_standards_interval_count 0
_diffrn_standards_interval_time 0
_diffrn_standards_number 0
_exptl_absorpt_coefficient_mu 0.920
_exptl_absorpt_correction_T_max 0.880
_exptl_absorpt_correction_T_min 0.812
_exptl_absorpt_correction_type multi-scan
_exptl_absorpt_process_details '(ABSCOR; Higashi, 1995)'
_exptl_crystal_colour green
_exptl_crystal_density_diffrn 1.612
_exptl_crystal_density_method 'not measured'
_exptl_crystal_description prism
_exptl_crystal_F_000 1608
_exptl_crystal_size_max 0.20
_exptl_crystal_size_mid 0.17
_exptl_crystal_size_min 0.14
_refine_diff_density_max 0.42
_refine_diff_density_min -0.37
_refine_ls_extinction_coef 0.0016(3)
_refine_ls_extinction_expression Fc^*^=kFc[1+0.001xFc^2^\l^3^/sin(2\q)]^-1/4^
_refine_ls_extinction_method SHELXL97
_refine_ls_goodness_of_fit_ref 1.004
_refine_ls_hydrogen_treatment constr
_refine_ls_matrix_type full
_refine_ls_number_parameters 443
_refine_ls_number_reflns 5721
_refine_ls_number_restraints 0
_refine_ls_restrained_S_all 1.004
_refine_ls_R_factor_all 0.119
_refine_ls_R_factor_gt 0.055
_refine_ls_shift/su_max 0.000
_refine_ls_shift/su_mean 0.000
_refine_ls_structure_factor_coef Fsqd
_refine_ls_weighting_details 'calc w=1/[\s^2^(Fo^2^)+(0.0399P)^2^] where P=(Fo^2^+2Fc^2^)/3'
_refine_ls_weighting_scheme calc
_refine_ls_wR_factor_gt 0.099
_refine_ls_wR_factor_ref 0.123
_reflns_number_gt 3217
_reflns_number_total 5721
_reflns_threshold_expression I>2\s(I)
_cod_data_source_file xu2277.cif
_cod_data_source_block I
_cod_depositor_comments
;
The following automatic conversions were performed:
'_symmetry_cell_setting' value 'Monoclinic' changed to 'monoclinic'
according to '/home/saulius/struct/CIF-dictionaries/cif_core.dic'
dictionary named 'cif_core.dic' version 2.4.1 from 2010-06-29.

Automatic conversion script
Id: cif_fix_enum 1527 2010-12-29 10:47:43Z saulius 

The following automatic conversions were performed:

'_symmetry_cell_setting' value 'Monoclinic' changed to 'monoclinic'
according to /home/saulius/struct/CIF-dictionaries/cif_core.dic
dictionary named 'cif_core.dic' version 2.4.1 from 2010-06-29.

Automatic conversion script
Id: cif_fix_values 1715 2011-07-08 13:25:40Z adriana 
;
_cod_original_sg_symbol_H-M 'P 21/n'
_cod_database_code 2214458
_cod_database_fobs_code 2214458

loop_
_symmetry_equiv_pos_as_xyz
'x, y, z'
'-x+1/2, y+1/2, -z+1/2'
'-x, -y, -z'
'x-1/2, -y-1/2, z-1/2'

loop_
_atom_site_type_symbol
_atom_site_label
_atom_site_fract_x
_atom_site_fract_y
_atom_site_fract_z
_atom_site_U_iso_or_equiv
_atom_site_adp_type
_atom_site_calc_flag
_atom_site_refinement_flags
_atom_site_occupancy
Ni Ni 0.63304(4) 0.33644(5) 0.24108(4) 0.0312(2) Uani d . 1
N N11 0.5040(2) 0.2921(3) 0.1665(2) 0.0331(10) Uani d . 1
N N12 0.4906(3) 0.1244(3) 0.1911(3) 0.0561(13) Uani d . 1
H H12A 0.4577 0.0832 0.1957 0.050 Uiso d R 1
H H12B 0.5402 0.1254 0.2291 0.050 Uiso d R 1
N N13 0.5856(3) 0.4680(3) 0.1795(2) 0.0360(10) Uani d . 1
N N14 0.7079(3) 0.5816(3) 0.2175(3) 0.0592(13) Uani d . 1
H H14A 0.7406 0.6355 0.2039 0.050 Uiso d R 1
H H14B 0.7447 0.5346 0.2464 0.050 Uiso d R 1
N N21 0.7605(3) 0.3845(3) 0.3162(2) 0.0342(10) Uani d . 1
N N22 0.7372(3) 0.4610(3) 0.4359(3) 0.0560(13) Uani d . 1
H H22A 0.6780 0.4516 0.4208 0.050 Uiso d R 1
H H22B 0.7610 0.4978 0.4839 0.050 Uiso d R 1
N N23 0.7148(2) 0.2931(3) 0.1671(2) 0.0333(10) Uani d . 1
N N24 0.6186(3) 0.2242(3) 0.0405(2) 0.0513(13) Uani d . 1
H H24A 0.5788 0.2330 0.0664 0.050 Uiso d R 1
H H24B 0.6009 0.1984 -0.0080 0.050 Uiso d R 1
N N31 0.6342(4) 0.0406(4) 0.4158(3) 0.0608(14) Uani d . 1
N N41 0.8469(4) 0.0572(5) 0.8500(4) 0.0764(17) Uani d . 1
O O31 0.5826(2) 0.3387(3) 0.34990(19) 0.0382(8) Uani d . 1
O O32 0.6516(2) 0.2056(2) 0.3248(2) 0.0390(9) Uani d . 1
O O33 0.5692(3) 0.0173(3) 0.3555(3) 0.0813(14) Uani d . 1
O O34 0.7105(4) 0.0015(3) 0.4328(3) 0.0918(15) Uani d . 1
O O41 0.8915(4) 0.0340(4) 0.8015(4) 0.125(2) Uani d . 1
O O42 0.8355(4) 0.0051(4) 0.9037(4) 0.121(2) Uani d . 1
O O43 0.6322(3) 0.0242(3) 0.8000(2) 0.0693(12) Uani d . 1
O O44 0.6394(2) 0.0765(3) 0.9281(2) 0.0442(9) Uani d . 1
S S11 0.34324(9) 0.22051(12) 0.09485(10) 0.0619(5) Uani d . 1
S S12 0.54644(11) 0.63624(11) 0.10792(10) 0.0639(5) Uani d . 1
S S21 0.90877(10) 0.45038(12) 0.42205(9) 0.0605(5) Uani d . 1
S S22 0.80094(10) 0.22774(12) 0.06398(9) 0.0600(5) Uani d . 1
C C11 0.4490(3) 0.3681(4) 0.1231(3) 0.0394(13) Uani d . 1
C C12 0.3624(3) 0.3435(4) 0.0819(3) 0.0579(16) Uani d . 1
H H12 0.3182 0.3870 0.0503 0.070 Uiso calc R 1
C C13 0.4568(3) 0.2098(4) 0.1580(3) 0.0377(13) Uani d . 1
C C14 0.4950(3) 0.4635(4) 0.1267(3) 0.0400(13) Uani d . 1
C C15 0.4637(4) 0.5468(4) 0.0854(3) 0.0578(16) Uani d . 1
H H15 0.4045 0.5551 0.0490 0.069 Uiso calc R 1
C C16 0.6210(4) 0.5546(4) 0.1741(3) 0.0440(14) Uani d . 1
C C21 0.8340(3) 0.3625(4) 0.2837(3) 0.0382(13) Uani d . 1
C C22 0.9169(3) 0.3941(4) 0.3312(3) 0.0503(15) Uani d . 1
H H22 0.9714 0.3864 0.3169 0.060 Uiso calc R 1
C C23 0.7909(3) 0.4301(4) 0.3898(3) 0.0389(13) Uani d . 1
C C24 0.8087(3) 0.3113(4) 0.2028(3) 0.0412(14) Uani d . 1
C C25 0.8650(4) 0.2812(4) 0.1574(3) 0.0518(15) Uani d . 1
H H25 0.9288 0.2884 0.1740 0.062 Uiso calc R 1
C C26 0.7012(3) 0.2497(4) 0.0923(3) 0.0400(13) Uani d . 1
C C31 0.6186(4) 0.1145(5) 0.4751(3) 0.0502(15) Uani d . 1
C C32 0.6054(3) 0.2126(4) 0.4535(3) 0.0430(14) Uani d . 1
C C33 0.5913(4) 0.2761(5) 0.5137(3) 0.0571(16) Uani d . 1
H H33 0.5823 0.3428 0.5015 0.068 Uiso calc R 1
C C34 0.5903(4) 0.2412(6) 0.5924(4) 0.077(2) Uani d . 1
H H34 0.5817 0.2849 0.6328 0.093 Uiso calc R 1
C C35 0.6019(5) 0.1430(7) 0.6115(5) 0.088(3) Uani d . 1
H H35 0.5999 0.1202 0.6642 0.105 Uiso calc R 1
C C36 0.6164(4) 0.0787(5) 0.5530(4) 0.0694(19) Uani d . 1
H H36 0.6246 0.0120 0.5653 0.083 Uiso calc R 1
C C37 0.6130(3) 0.2545(4) 0.3705(3) 0.0381(13) Uani d . 1
C C41 0.7178(3) 0.1665(4) 0.8473(3) 0.0381(12) Uani d . 1
C C42 0.8047(4) 0.1558(4) 0.8383(3) 0.0485(14) Uani d . 1
C C43 0.8544(4) 0.2328(5) 0.8205(4) 0.073(2) Uani d . 1
H H43 0.9123 0.2219 0.8133 0.087 Uiso calc R 1
C C44 0.8183(6) 0.3257(5) 0.8131(4) 0.081(2) Uani d . 1
H H44 0.8523 0.3788 0.8027 0.097 Uiso calc R 1
C C45 0.7319(5) 0.3402(5) 0.8213(4) 0.0709(19) Uani d . 1
H H45 0.7062 0.4029 0.8150 0.085 Uiso calc R 1
C C46 0.6824(4) 0.2605(4) 0.8390(3) 0.0541(15) Uani d . 1
H H46 0.6242 0.2711 0.8454 0.065 Uiso calc R 1
C C47 0.6591(3) 0.0811(4) 0.8611(3) 0.0382(13) Uani d . 1

loop_
_atom_site_aniso_label
_atom_site_aniso_U_11
_atom_site_aniso_U_22
_atom_site_aniso_U_33
_atom_site_aniso_U_12
_atom_site_aniso_U_13
_atom_site_aniso_U_23
Ni 0.0287(3) 0.0303(4) 0.0332(4) -0.0025(3) 0.0066(3) -0.0019(3)
N11 0.030(2) 0.033(3) 0.034(2) -0.002(2) 0.0065(18) -0.004(2)
N12 0.050(3) 0.040(3) 0.073(3) -0.010(2) 0.010(2) 0.002(3)
N13 0.034(2) 0.032(3) 0.040(2) -0.003(2) 0.0092(19) 0.003(2)
N14 0.048(3) 0.039(3) 0.085(4) -0.011(2) 0.010(3) 0.009(3)
N21 0.032(2) 0.036(3) 0.032(2) -0.005(2) 0.0042(18) -0.005(2)
N22 0.057(3) 0.061(3) 0.046(3) -0.010(3) 0.010(2) -0.021(3)
N23 0.028(2) 0.036(3) 0.034(2) -0.0033(19) 0.0062(18) 0.001(2)
N24 0.045(3) 0.075(4) 0.033(2) -0.007(3) 0.010(2) -0.019(2)
N31 0.074(4) 0.041(3) 0.056(3) -0.008(3) 0.001(3) 0.010(3)
N41 0.051(4) 0.086(5) 0.098(5) -0.003(3) 0.031(3) -0.015(4)
O31 0.0360(19) 0.036(2) 0.044(2) 0.0023(18) 0.0133(16) -0.0016(19)
O32 0.036(2) 0.037(2) 0.044(2) 0.0014(17) 0.0126(16) -0.0016(18)
O33 0.097(3) 0.057(3) 0.068(3) -0.015(3) -0.010(3) 0.000(3)
O34 0.090(4) 0.068(3) 0.106(4) 0.012(3) 0.010(3) 0.002(3)
O41 0.117(4) 0.109(4) 0.188(6) -0.018(4) 0.104(4) -0.047(4)
O42 0.142(5) 0.109(5) 0.133(5) 0.071(4) 0.071(4) 0.063(4)
O43 0.100(3) 0.066(3) 0.054(2) -0.041(3) 0.041(2) -0.021(2)
O44 0.049(2) 0.051(2) 0.036(2) -0.0054(19) 0.0173(17) 0.0064(19)
S11 0.0358(8) 0.0717(12) 0.0687(10) -0.0177(8) 0.0004(7) -0.0052(9)
S12 0.0767(12) 0.0371(9) 0.0722(11) 0.0040(8) 0.0130(9) 0.0124(9)
S21 0.0438(9) 0.0706(12) 0.0553(9) -0.0171(8) -0.0041(7) -0.0125(9)
S22 0.0544(10) 0.0708(12) 0.0624(10) -0.0030(9) 0.0287(8) -0.0206(9)
C11 0.034(3) 0.044(4) 0.040(3) -0.001(3) 0.009(2) -0.001(3)
C12 0.035(3) 0.064(4) 0.065(4) -0.006(3) -0.001(3) 0.001(4)
C13 0.031(3) 0.044(4) 0.035(3) -0.006(3) 0.005(2) -0.006(3)
C14 0.039(3) 0.042(3) 0.037(3) 0.005(3) 0.008(2) 0.005(3)
C15 0.052(4) 0.052(4) 0.061(4) 0.011(3) 0.004(3) 0.014(3)
C16 0.053(4) 0.033(3) 0.050(3) -0.001(3) 0.022(3) 0.001(3)
C21 0.029(3) 0.044(3) 0.039(3) -0.007(2) 0.005(2) 0.003(3)
C22 0.032(3) 0.061(4) 0.058(4) -0.005(3) 0.012(3) -0.005(3)
C23 0.040(3) 0.039(3) 0.035(3) -0.006(3) 0.007(2) 0.003(3)
C24 0.032(3) 0.045(4) 0.049(3) -0.002(3) 0.015(3) -0.003(3)
C25 0.044(3) 0.052(4) 0.059(4) -0.001(3) 0.016(3) -0.004(3)
C26 0.042(3) 0.045(4) 0.033(3) 0.000(3) 0.011(2) 0.001(3)
C31 0.049(4) 0.061(4) 0.037(3) -0.011(3) 0.007(3) 0.003(3)
C32 0.042(3) 0.049(4) 0.038(3) -0.009(3) 0.012(2) 0.001(3)
C33 0.064(4) 0.068(5) 0.044(4) -0.002(3) 0.022(3) -0.004(3)
C34 0.078(5) 0.115(7) 0.048(4) -0.019(5) 0.034(4) -0.011(5)
C35 0.084(5) 0.123(8) 0.054(5) -0.029(5) 0.018(4) 0.022(5)
C36 0.071(4) 0.074(5) 0.058(4) -0.017(4) 0.010(4) 0.021(4)
C37 0.030(3) 0.040(4) 0.042(3) -0.003(3) 0.006(2) -0.002(3)
C41 0.043(3) 0.041(3) 0.031(3) -0.009(3) 0.010(2) -0.003(3)
C42 0.041(3) 0.050(4) 0.057(4) -0.012(3) 0.018(3) -0.007(3)
C43 0.063(4) 0.082(5) 0.083(5) -0.037(4) 0.037(4) -0.016(5)
C44 0.116(7) 0.057(5) 0.087(5) -0.037(5) 0.058(5) -0.003(4)
C45 0.103(6) 0.041(4) 0.069(4) -0.005(4) 0.025(4) 0.005(4)
C46 0.054(4) 0.042(4) 0.060(4) -0.001(3) 0.008(3) 0.003(3)
C47 0.035(3) 0.037(3) 0.040(3) -0.007(3) 0.008(3) -0.003(3)

loop_
_atom_type_symbol
_atom_type_description
_atom_type_scat_dispersion_real
_atom_type_scat_dispersion_imag
_atom_type_scat_source
C C 0.0033 0.0016 'International Tables Vol C Tables 4.2.6.8 and 6.1.1.4'
H H 0.0000 0.0000 'International Tables Vol C Tables 4.2.6.8 and 6.1.1.4'
N N 0.0061 0.0033 'International Tables Vol C Tables 4.2.6.8 and 6.1.1.4'
O O 0.0106 0.0060 'International Tables Vol C Tables 4.2.6.8 and 6.1.1.4'
S S 0.1246 0.1234 'International Tables Vol C Tables 4.2.6.8 and 6.1.1.4'
Ni Ni 0.3393 1.1124 'International Tables Vol C Tables 4.2.6.8 and 6.1.1.4'

loop_
_geom_angle_atom_site_label_1
_geom_angle_atom_site_label_2
_geom_angle_atom_site_label_3
_geom_angle
N23 Ni N21 80.04(15)
N23 Ni N11 101.07(14)
N21 Ni N11 178.41(16)
N23 Ni N13 98.01(15)
N21 Ni N13 98.64(15)
N11 Ni N13 80.09(15)
N23 Ni O31 157.03(14)
N21 Ni O31 89.64(13)
N11 Ni O31 89.73(13)
N13 Ni O31 103.83(14)
N23 Ni O32 98.57(14)
N21 Ni O32 87.37(13)
N11 Ni O32 93.59(14)
N13 Ni O32 163.11(14)
O31 Ni O32 60.22(12)
N23 Ni C37 128.30(17)
N21 Ni C37 87.41(15)
N11 Ni C37 92.77(15)
N13 Ni C37 133.54(17)
O31 Ni C37 29.82(13)
O32 Ni C37 30.42(13)
C13 N11 C11 110.6(4)
C13 N11 Ni 134.5(3)
C11 N11 Ni 114.3(3)
C13 N12 H12A 119.7
C13 N12 H12B 117.2
H12A N12 H12B 114.3
C16 N13 C14 110.2(4)
C16 N13 Ni 135.8(4)
C14 N13 Ni 113.9(3)
C16 N14 H14A 125.4
C16 N14 H14B 116.8
H14A N14 H14B 113.0
C23 N21 C21 110.3(4)
C23 N21 Ni 135.4(3)
C21 N21 Ni 114.3(3)
C23 N22 H22A 122.8
C23 N22 H22B 120.8
H22A N22 H22B 116.3
C26 N23 C24 109.5(4)
C26 N23 Ni 136.0(3)
C24 N23 Ni 114.5(3)
C26 N24 H24A 108.4
C26 N24 H24B 133.9
H24A N24 H24B 117.5
O33 N31 O34 123.9(6)
O33 N31 C31 118.1(5)
O34 N31 C31 117.8(5)
O42 N41 O41 124.0(7)
O42 N41 C42 119.3(6)
O41 N41 C42 116.7(7)
C37 O31 Ni 91.2(3)
C37 O32 Ni 87.2(3)
C12 S11 C13 89.0(3)
C15 S12 C16 89.1(3)
C22 S21 C23 89.4(2)
C25 S22 C26 89.8(3)
C12 C11 N11 115.5(5)
C12 C11 C14 129.0(5)
N11 C11 C14 115.5(4)
C11 C12 S11 110.9(4)
C11 C12 H12 124.5
S11 C12 H12 124.5
N11 C13 N12 124.8(4)
N11 C13 S11 113.9(4)
N12 C13 S11 121.3(4)
C15 C14 N13 114.8(5)
C15 C14 C11 129.5(5)
N13 C14 C11 115.7(4)
C14 C15 S12 111.3(4)
C14 C15 H15 124.3
S12 C15 H15 124.3
N13 C16 N14 124.3(5)
N13 C16 S12 114.6(4)
N14 C16 S12 121.2(4)
C22 C21 N21 115.0(5)
C22 C21 C24 129.8(5)
N21 C21 C24 115.2(4)
C21 C22 S21 111.0(4)
C21 C22 H22 124.5
S21 C22 H22 124.5
N21 C23 N22 124.3(5)
N21 C23 S21 114.2(4)
N22 C23 S21 121.4(4)
C25 C24 N23 116.4(5)
C25 C24 C21 127.7(5)
N23 C24 C21 115.9(4)
C24 C25 S22 109.8(4)
C24 C25 H25 125.1
S22 C25 H25 125.1
N23 C26 N24 124.8(4)
N23 C26 S22 114.5(4)
N24 C26 S22 120.7(4)
C32 C31 C36 122.7(6)
C32 C31 N31 121.9(5)
C36 C31 N31 115.4(6)
C33 C32 C31 117.4(5)
C33 C32 C37 118.8(5)
C31 C32 C37 123.6(5)
C32 C33 C34 120.4(6)
C32 C33 H33 119.8
C34 C33 H33 119.8
C35 C34 C33 120.9(7)
C35 C34 H34 119.5
C33 C34 H34 119.5
C36 C35 C34 119.7(7)
C36 C35 H35 120.1
C34 C35 H35 120.1
C35 C36 C31 118.9(7)
C35 C36 H36 120.6
C31 C36 H36 120.6
O31 C37 O32 121.3(5)
O31 C37 C32 118.2(5)
O32 C37 C32 120.5(5)
O31 C37 Ni 59.0(3)
O32 C37 Ni 62.3(2)
C32 C37 Ni 174.9(4)
C42 C41 C46 116.4(5)
C42 C41 C47 123.8(5)
C46 C41 C47 119.7(5)
C43 C42 C41 123.1(6)
C43 C42 N41 118.6(6)
C41 C42 N41 118.4(5)
C44 C43 C42 119.6(6)
C44 C43 H43 120.2
C42 C43 H43 120.2
C43 C44 C45 119.5(6)
C43 C44 H44 120.2
C45 C44 H44 120.2
C44 C45 C46 119.8(6)
C44 C45 H45 120.1
C46 C45 H45 120.1
C41 C46 C45 121.6(6)
C41 C46 H46 119.2
C45 C46 H46 119.2
O44 C47 O43 126.1(5)
O44 C47 C41 118.7(5)
O43 C47 C41 115.1(5)

loop_
_geom_bond_atom_site_label_1
_geom_bond_atom_site_label_2
_geom_bond_distance
_geom_bond_publ_flag
Ni N11 2.073(4) y
Ni N13 2.078(4) y
Ni N21 2.073(4) y
Ni N23 2.060(4) y
Ni O31 2.143(3) y
Ni O32 2.217(3) y
Ni C37 2.500(5) ?
N11 C13 1.314(6) ?
N11 C11 1.388(6) ?
N12 C13 1.320(6) ?
N12 H12A 0.7678 ?
N12 H12B 0.8257 ?
N13 C16 1.307(6) ?
N13 C14 1.396(5) ?
N14 C16 1.353(6) ?
N14 H14A 0.9484 ?
N14 H14B 0.8884 ?
N21 C23 1.320(6) ?
N21 C21 1.399(6) ?
N22 C23 1.332(6) ?
N22 H22A 0.8674 ?
N22 H22B 0.9161 ?
N23 C26 1.327(5) ?
N23 C24 1.395(5) ?
N24 C26 1.339(6) ?
N24 H24A 0.8425 ?
N24 H24B 0.8409 ?
N31 O33 1.220(5) ?
N31 O34 1.229(6) ?
N31 C31 1.468(7) ?
N41 O42 1.185(6) ?
N41 O41 1.228(6) ?
N41 C42 1.472(8) ?
O31 C37 1.243(5) ?
O32 C37 1.267(5) ?
O43 C47 1.240(5) ?
O44 C47 1.225(5) ?
S11 C12 1.720(6) ?
S11 C13 1.738(5) ?
S12 C15 1.707(6) ?
S12 C16 1.726(5) ?
S21 C22 1.716(5) ?
S21 C23 1.731(5) ?
S22 C25 1.723(5) ?
S22 C26 1.732(5) ?
C11 C12 1.332(6) ?
C11 C14 1.466(7) ?
C12 H12 0.9300 ?
C14 C15 1.335(6) ?
C15 H15 0.9300 ?
C21 C22 1.342(6) ?
C21 C24 1.453(7) ?
C22 H22 0.9300 ?
C24 C25 1.351(6) ?
C25 H25 0.9300 ?
C31 C32 1.379(7) ?
C31 C36 1.381(7) ?
C32 C33 1.378(7) ?
C32 C37 1.516(7) ?
C33 C34 1.384(7) ?
C33 H33 0.9300 ?
C34 C35 1.371(9) ?
C34 H34 0.9300 ?
C35 C36 1.365(9) ?
C35 H35 0.9300 ?
C36 H36 0.9300 ?
C41 C42 1.375(7) ?
C41 C46 1.377(7) ?
C41 C47 1.518(7) ?
C42 C43 1.370(7) ?
C43 C44 1.367(9) ?
C43 H43 0.9300 ?
C44 C45 1.369(8) ?
C44 H44 0.9300 ?
C45 C46 1.396(7) ?
C45 H45 0.9300 ?
C46 H46 0.9300 ?

loop_
_geom_hbond_atom_site_label_D
_geom_hbond_atom_site_label_H
_geom_hbond_atom_site_label_A
_geom_hbond_site_symmetry_A
_geom_hbond_distance_DH
_geom_hbond_distance_HA
_geom_hbond_distance_DA
_geom_hbond_angle_DHA
_geom_hbond_publ_flag
N12 H12A O43 3_656 0.77 2.01 2.779(6) 176 y
N12 H12B O32 . 0.83 2.23 2.982(6) 151 y
N12 H12B O33 . 0.83 2.48 2.999(6) 122 y
N14 H14A O32 2_655 0.95 2.06 2.953(5) 156 y
N14 H14B N21 . 0.89 2.32 3.114(6) 149 y
N22 H22A O31 . 0.87 2.20 2.886(6) 136 y
N22 H22B O44 2_656 0.92 2.06 2.923(6) 156 y
N24 H24A N11 . 0.84 2.39 3.204(5) 161 y
N24 H24B O44 1_554 0.84 2.13 2.810(5) 137 y
